data_7719805
loop_
_publ_author_name
'Gro\&s, Melena'
'Meyer, Hans-Juergen'
'Brand, Catharina D.'
'Schmidt, Patrick'
'Parker, Tim Maikel'
'Zhang, Dai'
'Romao, Carl P.'

_publ_section_title
;
 Synthesis and SHG Properties of the Melamine-Based Material (C 3 N 6 H 7
 )ZnX 3 (C 3 N 6 H 6 ) (X = Cl, Br)
;
_journal_name_full 'Dalton Transactions'
_journal_paper_doi 10.1039/D5DT02245B
_journal_year 2025
_chemical_formula_moiety 'C3 H6 Cl3 N6 Zn, C3 H7 N6'
_chemical_formula_sum 'C6 H13 Cl3 N12 Zn'
_chemical_formula_weight 425.00
_space_group_crystal_system orthorhombic
_space_group_IT_number 33
_space_group_name_Hall 'P 2c -2n'
_space_group_name_H-M_alt 'P n a 21'
_atom_sites_solution_hydrogens geom
_atom_sites_solution_primary dual
_audit_creation_date 2025-10-07
_audit_creation_method
;
Olex2 1.5
(compiled 2025.07.13 svn.rb7424aed for OlexSys, GUI svn.r7314)
;
_audit_update_record
;
2025-10-07 deposited with the CCDC.	2025-11-03 downloaded from the CCDC.
;
_cell_angle_alpha 90
_cell_angle_beta 90
_cell_angle_gamma 90
_cell_formula_units_Z 4
_cell_length_a 12.1055(4)
_cell_length_b 18.3525(5)
_cell_length_c 6.6402(2)
_cell_measurement_reflns_used 1720
_cell_measurement_temperature 150.00(18)
_cell_measurement_theta_max 77.9450
_cell_measurement_theta_min 4.3440
_cell_volume 1475.23(8)
_computing_cell_refinement 'CrysAlisPro 1.171.43.142a (Rigaku OD, 2024)'
_computing_data_collection 'CrysAlisPro system (CCD 43.142a 64-bit (release 17-10-2024))'
_computing_data_reduction 'CrysAlisPro 1.171.43.142a (Rigaku OD, 2024)'
_computing_molecular_graphics 'Olex2 1.5 (Dolomanov et al., 2009)'
_computing_publication_material 'Olex2 1.5 (Dolomanov et al., 2009)'
_computing_structure_refinement 'SHELXL 2018/3 (Sheldrick, 2015)'
_computing_structure_solution 'SHELXT 2018/2 (Sheldrick, 2018)'
_diffrn_ambient_environment N~2~
_diffrn_ambient_temperature 150.00(18)
_diffrn_detector 'Hybrid Pixel Array Detector'
_diffrn_detector_area_resol_mean 10.0000
_diffrn_detector_type HyPix
_diffrn_measured_fraction_theta_full 0.995
_diffrn_measured_fraction_theta_max 0.981
_diffrn_measurement_details
;
List of Runs (angles in degrees, time in seconds):

  # Type    Start    End  Width  t~exp~   \w     \q     \k     \f   Frames
#--------------------------------------------------------------------------
  1  \w    -24.00  23.00   0.50    8.00    --  -49.68  14.00 107.00   94
  2  \w    -21.00  24.00   0.50    8.00    --   49.68 -14.00 -63.00   90
  3  \w   -161.00 -85.00   0.50   23.00    --  -90.00 -14.00 -63.00  152
  4  \w    -87.00 -20.00   0.50   23.00    --  -90.00 126.00 -50.00  134
  5  \w     42.00 113.00   0.50   23.00    --  111.50-126.00-127.00  142
  6  \w     44.00 109.00   0.50   23.00    --  111.50-114.00 134.00  130
  7  \w    108.00 178.00   0.50   23.00    --  111.50  14.00 107.00  140
  8  \w    -26.00  22.00   0.50    8.00    --  -49.68  19.00-120.00   96
  9  \w    -26.00  22.00   0.50    8.00    --  -49.68  19.00 150.00   96
 10  \w     34.00  92.00   0.50    8.00    --   49.68-125.00-120.00  116
 11  \w     41.00  71.00   0.50   23.00    --  111.50 -61.00 -60.00   60
 12  \w     41.00  71.00   0.50   23.00    --  111.50 -61.00-150.00   60
 13  \w     41.00 106.00   0.50   23.00    --  111.50 -77.00 -90.00  130
 14  \w     63.00 118.00   0.50   23.00    --  111.50   0.00-120.00  110
 15  \w     41.00 106.00   0.50   23.00    --  111.50 -77.00-180.00  130
 16  \w    104.00 178.00   0.50   23.00    --  111.50  45.00  30.00  148
 17  \w     63.00 118.00   0.50   23.00    --  111.50   0.00  90.00  110
 18  \w     43.00 111.00   0.50   23.00    --  111.50-125.00-150.00  136
 19  \w     92.00 178.00   0.50   23.00    --  111.50  77.00 -90.00  172
 20  \w     92.00 178.00   0.50   23.00    --  111.50  77.00 -90.00  172
 21  \w     41.00  86.00   0.50   23.00    --  111.50 -94.00 120.00   90
 22  \w     81.00 106.00   0.50   23.00    --  111.50 -94.00 120.00   50
 23  \w     44.00  70.00   0.50   23.00    --  111.50 -77.00-180.00   52
 24  \w     41.00  66.00   0.50   23.00    --  111.50 -61.00  30.00   50
 25  \w     50.00 102.00   0.50   23.00    --  111.50 -77.00   0.00  104
 26  \w     42.00  67.00   0.50   23.00    --  111.50 -61.00 -90.00   50
;
_diffrn_measurement_device 'four-circle diffractometer'
_diffrn_measurement_device_type 'XtaLAB Synergy, Dualflex, HyPix'
_diffrn_measurement_method '\w scans'
_diffrn_orient_matrix_type 'CrysAlisPro convention (1999,Acta A55,543-557)'
_diffrn_orient_matrix_UB_11 0.1254929000
_diffrn_orient_matrix_UB_12 -0.0015251000
_diffrn_orient_matrix_UB_13 -0.0388277000
_diffrn_orient_matrix_UB_21 0.0007672000
_diffrn_orient_matrix_UB_22 0.0837266000
_diffrn_orient_matrix_UB_23 -0.0163519000
_diffrn_orient_matrix_UB_31 0.0213496000
_diffrn_orient_matrix_UB_32 0.0057348000
_diffrn_orient_matrix_UB_33 0.2280948000
_diffrn_radiation_monochromator mirror
_diffrn_radiation_probe x-ray
_diffrn_radiation_type 'Cu K\a'
_diffrn_radiation_wavelength 1.54184
_diffrn_reflns_av_R_equivalents 0.0419
_diffrn_reflns_av_unetI/netI 0.0338
_diffrn_reflns_Laue_measured_fraction_full 0.995
_diffrn_reflns_Laue_measured_fraction_max 0.981
_diffrn_reflns_limit_h_max 15
_diffrn_reflns_limit_h_min -15
_diffrn_reflns_limit_k_max 22
_diffrn_reflns_limit_k_min -23
_diffrn_reflns_limit_l_max 8
_diffrn_reflns_limit_l_min -6
_diffrn_reflns_number 13315
_diffrn_reflns_point_group_measured_fraction_full 0.807
_diffrn_reflns_point_group_measured_fraction_max 0.774
_diffrn_reflns_theta_full 67.684
_diffrn_reflns_theta_max 79.344
_diffrn_reflns_theta_min 4.375
_diffrn_source 'micro-focus sealed X-ray tube'
_diffrn_source_type 'PhotonJet (Cu) X-ray Source'
_exptl_absorpt_coefficient_mu 7.493
_exptl_absorpt_correction_T_max 0.968
_exptl_absorpt_correction_T_min 0.696
_exptl_absorpt_correction_type gaussian
_exptl_absorpt_process_details
;
CrysAlisPro 1.171.43.142a (Rigaku Oxford Diffraction, 2024)
Numerical absorption correction based on gaussian integration over
a multifaceted crystal model
Empirical absorption correction using spherical harmonics,
implemented in SCALE3 ABSPACK scaling algorithm.
;
_exptl_crystal_colour 'clear colourless'
_exptl_crystal_colour_lustre clear
_exptl_crystal_colour_primary colourless
_exptl_crystal_density_diffrn 1.914
_exptl_crystal_description plate
_exptl_crystal_F_000 856
_exptl_crystal_size_max 0.081
_exptl_crystal_size_mid 0.018
_exptl_crystal_size_min 0.011
_refine_diff_density_max 0.731
_refine_diff_density_min -0.550
_refine_diff_density_rms 0.097
_refine_ls_abs_structure_details
;
 Flack x determined using 625 quotients [(I+)-(I-)]/[(I+)+(I-)]
 (Parsons, Flack and Wagner, Acta Cryst. B69 (2013) 249-259).
;
_refine_ls_abs_structure_Flack 0.04(3)
_refine_ls_extinction_method none
_refine_ls_goodness_of_fit_ref 1.041
_refine_ls_hydrogen_treatment constr
_refine_ls_matrix_type full
_refine_ls_number_parameters 209
_refine_ls_number_reflns 2486
_refine_ls_number_restraints 7
_refine_ls_restrained_S_all 1.039
_refine_ls_R_factor_all 0.0442
_refine_ls_R_factor_gt 0.0367
_refine_ls_shift/su_max 0.000
_refine_ls_shift/su_mean 0.000
_refine_ls_structure_factor_coef Fsqd
_refine_ls_weighting_details 'w=1/[\s^2^(Fo^2^)+(0.0591P)^2^+1.3607P] where P=(Fo^2^+2Fc^2^)/3'
_refine_ls_weighting_scheme calc
_refine_ls_wR_factor_gt 0.0926
_refine_ls_wR_factor_ref 0.0967
_reflns_Friedel_coverage 0.450
_reflns_Friedel_fraction_full 0.581
_reflns_Friedel_fraction_max 0.527
_reflns_number_gt 2196
_reflns_number_total 2486
_reflns_threshold_expression 'I > 2\s(I)'
_cod_data_source_file d5dt02245b2.cif
_cod_data_source_block mg_zncl2mel1_v5
_cod_database_code 7719805
_shelx_shelxl_version_number 2018/3
_chemical_oxdiff_formula 'C6 H13 N12 Cl3 Zn1 '
_shelx_space_group_comment
;
The symmetry employed for this shelxl refinement is uniquely defined
by the following loop, which should always be used as a source of
symmetry information in preference to the above space-group names.
They are only intended as comments.
;
_shelx_estimated_absorpt_t_max 0.922
_shelx_estimated_absorpt_t_min 0.582
_olex2_refinement_description
;
1. Fixed Uiso
 At 1.2 times of:
  All N(H) groups, All N(H,H) groups
2. Uiso/Uaniso restraints and constraints
Uanis(Cl3B) \\sim Ueq: with sigma of 0.001 and sigma for terminal atoms of 0.001
3. Others
 Sof(Cl3B)=1-FVAR(1)
 Sof(Cl3A)=FVAR(1)
4.a Aromatic/amide H refined with riding coordinates:
 N7(H7)
4.b X=CH2 refined with riding coordinates:
 N4(H4A,H4B), N5(H5A,H5B), N6(H6A,H6B), N10(H10A,H10B), N11(H11A,H11B),
 N12(H12A,H12B)
;
_olex2_submission_special_instructions 'No special instructions were received'
_oxdiff_exptl_absorpt_empirical_details
;
Empirical correction (ABSPACK) includes:
- Absorption correction using spherical harmonics
- Frame scaling
- Detector area scaling
- B-factor correction
;
_oxdiff_exptl_absorpt_empirical_full_max 1.659
_oxdiff_exptl_absorpt_empirical_full_min 0.662

loop_
_space_group_symop_operation_xyz
'x, y, z'
'-x, -y, z+1/2'
'x+1/2, -y+1/2, z'
'-x+1/2, y+1/2, z+1/2'

loop_
_atom_site_label
_atom_site_type_symbol
_atom_site_fract_x
_atom_site_fract_y
_atom_site_fract_z
_atom_site_U_iso_or_equiv
_atom_site_adp_type
_atom_site_occupancy
_atom_site_site_symmetry_order
_atom_site_calc_flag
_atom_site_refinement_flags_posn
_atom_site_refinement_flags_adp
_atom_site_refinement_flags_occupancy
_atom_site_disorder_assembly
_atom_site_disorder_group
Zn1 Zn 0.25536(5) 0.54282(3) 0.75386(18) 0.01420(19) Uani 1 1 d . . . . .
Cl1 Cl 0.09920(9) 0.50965(7) 0.9190(2) 0.0201(3) Uani 1 1 d . . . . .
Cl2 Cl 0.40476(8) 0.50389(6) 0.9331(2) 0.0175(3) Uani 1 1 d . . . . .
Cl3A Cl 0.2712(4) 0.49817(8) 0.4378(3) 0.0216(7) Uani 0.932(15) 1 d . . P A 1
Cl3B Cl 0.224(4) 0.4996(11) 0.444(5) 0.011(6) Uani 0.068(15) 1 d . U P A 2
N1 N 0.2594(3) 0.6529(2) 0.7022(7) 0.0125(9) Uani 1 1 d . . . . .
N2 N 0.3600(3) 0.7611(2) 0.6256(7) 0.0147(9) Uani 1 1 d . . . . .
N3 N 0.1629(3) 0.7638(2) 0.6305(7) 0.0156(9) Uani 1 1 d . . . . .
N4 N 0.4516(3) 0.6551(2) 0.6906(7) 0.0167(9) Uani 1 1 d . . . . .
H4A H 0.514104 0.678604 0.671869 0.020 Uiso 1 1 calc R U . . .
H4B H 0.452304 0.608496 0.721362 0.020 Uiso 1 1 calc R U . . .
N5 N 0.2636(4) 0.8667(2) 0.5773(9) 0.0207(10) Uani 1 1 d . . . . .
H5A H 0.201129 0.890908 0.567155 0.025 Uiso 1 1 calc R U . . .
H5B H 0.327016 0.889720 0.564280 0.025 Uiso 1 1 calc R U . . .
N6 N 0.0692(3) 0.6574(2) 0.6709(8) 0.0202(10) Uani 1 1 d . . . . .
H6A H 0.007451 0.681438 0.649013 0.024 Uiso 1 1 calc R U . . .
H6B H 0.067208 0.610236 0.694789 0.024 Uiso 1 1 calc R U . . .
N7 N 0.3920(4) 0.6548(3) 0.1953(8) 0.0214(10) Uani 1 1 d . . . . .
H7 H 0.391497 0.608156 0.225914 0.026 Uiso 1 1 calc R U . . .
N8 N 0.4951(4) 0.7604(2) 0.1337(7) 0.0184(10) Uani 1 1 d . . . . .
N9 N 0.2945(4) 0.7626(3) 0.1289(8) 0.0207(10) Uani 1 1 d . . . . .
N10 N 0.5833(4) 0.6522(3) 0.1737(10) 0.0287(13) Uani 1 1 d . . . . .
H10A H 0.647471 0.673645 0.154677 0.034 Uiso 1 1 calc R U . . .
H10B H 0.580490 0.604982 0.196676 0.034 Uiso 1 1 calc R U . . .
N11 N 0.3975(4) 0.8652(3) 0.0703(10) 0.0258(12) Uani 1 1 d . . . . .
H11A H 0.335319 0.889478 0.055051 0.031 Uiso 1 1 calc R U . . .
H11B H 0.461194 0.887848 0.058064 0.031 Uiso 1 1 calc R U . . .
N12 N 0.2023(4) 0.6572(3) 0.2009(8) 0.0240(11) Uani 1 1 d . . . . .
H12A H 0.139424 0.680806 0.187740 0.029 Uiso 1 1 calc R U . . .
H12B H 0.202171 0.610551 0.231344 0.029 Uiso 1 1 calc R U . . .
C1 C 0.3556(4) 0.6903(3) 0.6726(8) 0.0123(10) Uani 1 1 d . . . . .
C2 C 0.2623(4) 0.7954(3) 0.6123(9) 0.0159(10) Uani 1 1 d . . . . .
C3 C 0.1651(4) 0.6921(3) 0.6677(8) 0.0137(10) Uani 1 1 d . . . . .
C4 C 0.4912(5) 0.6908(3) 0.1676(10) 0.0212(12) Uani 1 1 d . . . . .
C5 C 0.3951(4) 0.7951(3) 0.1115(10) 0.0205(11) Uani 1 1 d . . . . .
C6 C 0.2958(5) 0.6915(3) 0.1753(9) 0.0225(12) Uani 1 1 d . . . . .

loop_
_atom_site_aniso_label
_atom_site_aniso_U_11
_atom_site_aniso_U_22
_atom_site_aniso_U_33
_atom_site_aniso_U_23
_atom_site_aniso_U_13
_atom_site_aniso_U_12
Zn1 0.0152(3) 0.0102(3) 0.0172(3) 0.0004(3) 0.0003(4) 0.0003(2)
Cl1 0.0166(5) 0.0160(5) 0.0275(7) 0.0040(6) 0.0040(5) 0.0013(4)
Cl2 0.0166(5) 0.0136(5) 0.0221(7) 0.0015(5) -0.0016(6) 0.0003(4)
Cl3A 0.031(2) 0.0175(7) 0.0169(7) -0.0036(5) 0.0050(8) -0.0037(6)
Cl3B 0.012(6) 0.011(6) 0.011(6) -0.0001(13) 0.0000(13) 0.0001(13)
N1 0.0108(18) 0.0084(17) 0.018(3) 0.0001(15) -0.0004(16) 0.0013(15)
N2 0.0112(18) 0.0122(19) 0.021(2) 0.0001(18) -0.0023(18) 0.0004(15)
N3 0.0151(19) 0.012(2) 0.020(2) 0.0026(18) 0.0014(18) 0.0019(15)
N4 0.0118(18) 0.0104(19) 0.028(3) 0.0015(17) 0.0013(17) -0.0012(15)
N5 0.021(2) 0.0099(19) 0.031(3) -0.001(2) -0.001(2) -0.0014(17)
N6 0.0119(18) 0.010(2) 0.039(3) 0.002(2) -0.001(2) 0.0015(16)
N7 0.024(2) 0.013(2) 0.026(3) -0.0016(19) -0.002(2) 0.0006(18)
N8 0.018(2) 0.020(2) 0.018(3) 0.0001(18) 0.0006(19) -0.0055(18)
N9 0.019(2) 0.018(2) 0.025(3) -0.001(2) 0.000(2) -0.0005(17)
N10 0.019(2) 0.017(2) 0.050(4) 0.008(2) -0.005(2) 0.0010(18)
N11 0.019(2) 0.014(2) 0.044(3) -0.001(2) 0.007(2) 0.0003(18)
N12 0.022(2) 0.023(2) 0.027(3) -0.001(2) 0.000(2) 0.0010(19)
C1 0.013(2) 0.010(2) 0.014(2) 0.001(2) 0.0009(19) -0.0007(17)
C2 0.017(2) 0.015(2) 0.016(3) 0.001(2) -0.005(2) 0.0000(19)
C3 0.013(2) 0.015(2) 0.014(3) 0.003(2) 0.004(2) 0.0017(18)
C4 0.021(3) 0.024(3) 0.018(3) -0.004(2) -0.001(2) 0.001(2)
C5 0.021(3) 0.020(3) 0.020(3) -0.001(2) 0.003(2) -0.002(2)
C6 0.020(3) 0.031(3) 0.016(3) -0.004(2) -0.002(2) -0.004(2)

loop_
_atom_type_symbol
_atom_type_description
_atom_type_scat_dispersion_real
_atom_type_scat_dispersion_imag
_atom_type_scat_source
C C 0.0181 0.0091 'International Tables Vol C Tables 4.2.6.8 and 6.1.1.4'
H H 0.0000 0.0000 'International Tables Vol C Tables 4.2.6.8 and 6.1.1.4'
Cl Cl 0.3639 0.7018 'International Tables Vol C Tables 4.2.6.8 and 6.1.1.4'
N N 0.0311 0.0180 'International Tables Vol C Tables 4.2.6.8 and 6.1.1.4'
Zn Zn -1.5491 0.6778 'International Tables Vol C Tables 4.2.6.8 and 6.1.1.4'

loop_
_exptl_crystal_face_index_h
_exptl_crystal_face_index_k
_exptl_crystal_face_index_l
_exptl_crystal_face_perp_dist
0 -1 0 0.0056
0 1 0 0.0056
-1 0 0 0.0111
1 0 0 0.0074
0 0 -1 0.0527
0 0 1 0.0280

loop_
_geom_angle_atom_site_label_1
_geom_angle_atom_site_label_2
_geom_angle_atom_site_label_3
_geom_angle
_geom_angle_site_symmetry_1
_geom_angle_site_symmetry_3
_geom_angle_publ_flag
Cl1 Zn1 Cl2 108.95(6) . . ?
Cl3A Zn1 Cl1 114.97(11) . . ?
Cl3A Zn1 Cl2 107.68(12) . . ?
Cl3B Zn1 Cl1 102.1(11) . . ?
Cl3B Zn1 Cl2 120.1(10) . . ?
N1 Zn1 Cl1 111.44(12) . . ?
N1 Zn1 Cl2 112.15(12) . . ?
N1 Zn1 Cl3A 101.52(15) . . ?
N1 Zn1 Cl3B 101.5(6) . . ?
C1 N1 Zn1 122.7(3) . . ?
C1 N1 C3 115.0(4) . . ?
C3 N1 Zn1 121.7(3) . . ?
C1 N2 C2 115.8(4) . . ?
C3 N3 C2 115.0(4) . . ?
H4A N4 H4B 120.0 . . ?
C1 N4 H4A 120.0 . . ?
C1 N4 H4B 120.0 . . ?
H5A N5 H5B 120.0 . . ?
C2 N5 H5A 120.0 . . ?
C2 N5 H5B 120.0 . . ?
H6A N6 H6B 120.0 . . ?
C3 N6 H6A 120.0 . . ?
C3 N6 H6B 120.0 . . ?
C4 N7 H7 120.1 . . ?
C6 N7 H7 120.1 . . ?
C6 N7 C4 119.8(5) . . ?
C4 N8 C5 116.2(5) . . ?
C6 N9 C5 115.8(5) . . ?
H10A N10 H10B 120.0 . . ?
C4 N10 H10A 120.0 . . ?
C4 N10 H10B 120.0 . . ?
H11A N11 H11B 120.0 . . ?
C5 N11 H11A 120.0 . . ?
C5 N11 H11B 120.0 . . ?
H12A N12 H12B 120.0 . . ?
C6 N12 H12A 120.0 . . ?
C6 N12 H12B 120.0 . . ?
N2 C1 N1 123.8(4) . . ?
N4 C1 N1 119.1(4) . . ?
N4 C1 N2 117.1(4) . . ?
N3 C2 N2 125.6(5) . . ?
N5 C2 N2 117.5(5) . . ?
N5 C2 N3 116.8(5) . . ?
N3 C3 N1 124.3(5) . . ?
N6 C3 N1 118.4(4) . . ?
N6 C3 N3 117.3(4) . . ?
N8 C4 N7 121.7(5) . . ?
N8 C4 N10 120.1(6) . . ?
N10 C4 N7 118.2(5) . . ?
N9 C5 N8 125.1(5) . . ?
N11 C5 N8 117.1(5) . . ?
N11 C5 N9 117.8(5) . . ?
N9 C6 N7 121.1(5) . . ?
N12 C6 N7 119.6(5) . . ?
N12 C6 N9 119.2(5) . . ?

loop_
_geom_bond_atom_site_label_1
_geom_bond_atom_site_label_2
_geom_bond_distance
_geom_bond_site_symmetry_2
_geom_bond_publ_flag
Zn1 Cl1 2.2685(14) . ?
Zn1 Cl2 2.2799(14) . ?
Zn1 Cl3A 2.261(2) . ?
Zn1 Cl3B 2.24(3) . ?
Zn1 N1 2.050(4) . ?
N1 C1 1.365(6) . ?
N1 C3 1.369(6) . ?
N2 C1 1.337(7) . ?
N2 C2 1.342(6) . ?
N3 C2 1.341(6) . ?
N3 C3 1.339(7) . ?
N4 H4A 0.8800 . ?
N4 H4B 0.8800 . ?
N4 C1 1.335(6) . ?
N5 H5A 0.8800 . ?
N5 H5B 0.8800 . ?
N5 C2 1.330(7) . ?
N6 H6A 0.8800 . ?
N6 H6B 0.8800 . ?
N6 C3 1.325(6) . ?
N7 H7 0.8800 . ?
N7 C4 1.383(8) . ?
N7 C6 1.351(8) . ?
N8 C4 1.299(7) . ?
N8 C5 1.376(7) . ?
N9 C5 1.360(7) . ?
N9 C6 1.342(8) . ?
N10 H10A 0.8800 . ?
N10 H10B 0.8800 . ?
N10 C4 1.322(8) . ?
N11 H11A 0.8800 . ?
N11 H11B 0.8800 . ?
N11 C5 1.315(7) . ?
N12 H12A 0.8800 . ?
N12 H12B 0.8800 . ?
N12 C6 1.306(8) . ?

loop_
_geom_hbond_atom_site_label_D
_geom_hbond_atom_site_label_H
_geom_hbond_atom_site_label_A
_geom_hbond_distance_DH
_geom_hbond_distance_HA
_geom_hbond_distance_DA
_geom_hbond_angle_DHA
_geom_hbond_site_symmetry_A
_geom_hbond_publ_flag
N4 H4A N3 0.88 2.11 2.986(6) 179.0 3_565 yes
N4 H4B Cl2 0.88 2.45 3.258(5) 153.3 . yes
N5 H5A Cl2 0.88 2.60 3.378(5) 148.7 4_554 yes
N5 H5B Cl1 0.88 2.56 3.278(5) 138.8 4_554 yes
N6 H6A N2 0.88 2.08 2.956(6) 174.8 3_465 yes
N6 H6B Cl1 0.88 2.40 3.193(5) 149.6 . yes
N7 H7 Cl2 0.88 2.73 3.275(5) 121.1 1_554 yes
N10 H10A N9 0.88 2.14 3.012(7) 172.7 3_565 yes
N10 H10B Cl2 0.88 2.55 3.345(6) 151.2 2_664 yes
N11 H11A Cl3A 0.88 2.50 3.301(6) 151.7 4_554 yes
N11 H11A Cl3B 0.88 2.27 2.99(3) 139.5 4_554 yes
N11 H11B Cl1 0.88 2.68 3.500(5) 155.5 3_564 yes
N12 H12A N8 0.88 2.08 2.962(6) 175.3 3_465 yes
N12 H12B Cl3A 0.88 2.61 3.419(6) 152.6 . yes
N12 H12B Cl3B 0.88 2.49 3.32(2) 157.7 . yes

loop_
_geom_torsion_atom_site_label_1
_geom_torsion_atom_site_label_2
_geom_torsion_atom_site_label_3
_geom_torsion_atom_site_label_4
_geom_torsion
_geom_torsion_site_symmetry_1
_geom_torsion_site_symmetry_2
_geom_torsion_site_symmetry_3
_geom_torsion_site_symmetry_4
_geom_torsion_publ_flag
Zn1 N1 C1 N2 175.5(4) . . . . ?
Zn1 N1 C1 N4 -4.5(7) . . . . ?
Zn1 N1 C3 N3 -179.1(4) . . . . ?
Zn1 N1 C3 N6 0.9(7) . . . . ?
C1 N1 C3 N3 -7.6(8) . . . . ?
C1 N1 C3 N6 172.4(5) . . . . ?
C1 N2 C2 N3 -4.0(9) . . . . ?
C1 N2 C2 N5 176.2(5) . . . . ?
C2 N2 C1 N1 1.3(8) . . . . ?
C2 N2 C1 N4 -178.7(5) . . . . ?
C2 N3 C3 N1 5.2(8) . . . . ?
C2 N3 C3 N6 -174.7(5) . . . . ?
C3 N1 C1 N2 4.0(8) . . . . ?
C3 N1 C1 N4 -175.9(5) . . . . ?
C3 N3 C2 N2 0.9(9) . . . . ?
C3 N3 C2 N5 -179.3(5) . . . . ?
C4 N7 C6 N9 -0.1(9) . . . . ?
C4 N7 C6 N12 179.8(6) . . . . ?
C4 N8 C5 N9 2.3(9) . . . . ?
C4 N8 C5 N11 -177.8(6) . . . . ?
C5 N8 C4 N7 -4.9(8) . . . . ?
C5 N8 C4 N10 174.2(6) . . . . ?
C5 N9 C6 N7 -2.4(9) . . . . ?
C5 N9 C6 N12 177.8(6) . . . . ?
C6 N7 C4 N8 4.0(9) . . . . ?
C6 N7 C4 N10 -175.1(6) . . . . ?
C6 N9 C5 N8 1.3(9) . . . . ?
C6 N9 C5 N11 -178.6(6) . . . . ?

loop_
_exptl_oxdiff_crystal_face_indexfrac_h
_exptl_oxdiff_crystal_face_indexfrac_k
_exptl_oxdiff_crystal_face_indexfrac_l
_exptl_oxdiff_crystal_face_x
_exptl_oxdiff_crystal_face_y
_exptl_oxdiff_crystal_face_z
-0.0006 -1.0003 -0.0005 0.0015 -0.0837 -0.0059
0.0006 1.0003 0.0005 -0.0015 0.0837 0.0059
-0.9998 0.0000 0.0001 -0.1255 -0.0008 -0.0213
0.9998 -0.0000 -0.0001 0.1255 0.0008 0.0213
0.0001 -0.0007 -0.9999 0.0388 0.0163 -0.2281
-0.0001 0.0007 0.9999 -0.0388 -0.0163 0.2281
